data_7025391
loop_
_publ_author_name
'Xiang, Hua'
'Lan, Yanhua'
'Li, Huan-Yong'
'Jiang, Long'
'Lu, Tong-Bu'
'Anson, Christopher E.'
'Powell, Annie K.'

_publ_section_title
;
 Novel mixed-valent CoII2CoIII4LnIII4 aggregates with ligands derived from
 tris-(hydroxymethyl)aminomethane (Tris)
;
_journal_issue 20
_journal_name_full 'Dalton Transactions'
_journal_page_first 4737
_journal_paper_doi 10.1039/c000008f
_journal_volume 39
_journal_year 2010
_chemical_formula_moiety 'C46 H98 Co6 N12 O50 Y4, 2(N O3), 7(H2 O), 6(C H4 O)'
_chemical_formula_sum 'C52 H136 Co6 N14 O69 Y4'
_chemical_formula_weight 2770.97
_chemical_name_systematic
;
?
;
_space_group_IT_number 2
_symmetry_cell_setting triclinic
_symmetry_space_group_name_Hall '-P 1'
_symmetry_space_group_name_H-M 'P -1'
_atom_sites_solution_hydrogens geom
_atom_sites_solution_primary direct
_atom_sites_solution_secondary difmap
_audit_creation_method SHELXL-97
_cell_angle_alpha 72.353(2)
_cell_angle_beta 70.913(2)
_cell_angle_gamma 72.982(2)
_cell_formula_units_Z 1
_cell_length_a 12.7727(14)
_cell_length_b 13.6246(15)
_cell_length_c 16.6712(18)
_cell_measurement_reflns_used 6811
_cell_measurement_temperature 100(2)
_cell_measurement_theta_max 27.98
_cell_measurement_theta_min 2.31
_cell_volume 2551.6(5)
_computing_cell_refinement 'SMART-NT 5.6 (Bruker AXS Inc., 2005)'
_computing_data_collection 'SMART-NT 5.6 (Bruker AXS Inc., 2005)'
_computing_data_reduction 'SAINT+ 6.45 (Bruker AXS Inc., 2003)'
_computing_molecular_graphics 'Diamond 2.1 (Crystal Impact, 1998)'
_computing_publication_material 'SHELXTL 6.14 (BrukerAXS Inc., 2003)'
_computing_structure_refinement 'SHELXTL 6.14 (BrukerAXS Inc., 2003)'
_computing_structure_solution 'SHELXTL 6.14 (BrukerAXS Inc., 2003)'
_diffrn_ambient_temperature 100(2)
_diffrn_detector_area_resol_mean 8.333
_diffrn_measured_fraction_theta_full 0.994
_diffrn_measured_fraction_theta_max 0.897
_diffrn_measurement_device_type 'Bruker SMART Apex'
_diffrn_measurement_method 'CCD area detector'
_diffrn_radiation_monochromator graphite
_diffrn_radiation_source 'rotating anode'
_diffrn_radiation_type MoK\a
_diffrn_radiation_wavelength 0.71073
_diffrn_reflns_av_R_equivalents 0.0264
_diffrn_reflns_av_sigmaI/netI 0.0500
_diffrn_reflns_limit_h_max 16
_diffrn_reflns_limit_h_min -16
_diffrn_reflns_limit_k_max 17
_diffrn_reflns_limit_k_min -17
_diffrn_reflns_limit_l_max 21
_diffrn_reflns_limit_l_min -21
_diffrn_reflns_number 19033
_diffrn_reflns_theta_full 25.00
_diffrn_reflns_theta_max 27.98
_diffrn_reflns_theta_min 1.83
_exptl_absorpt_coefficient_mu 3.310
_exptl_absorpt_correction_T_max 0.506
_exptl_absorpt_correction_T_min 0.393
_exptl_absorpt_correction_type multi-scan
_exptl_absorpt_process_details 'SADABS 2.10 (Bruker AXS Inc., 2005)'
_exptl_crystal_colour pink
_exptl_crystal_density_diffrn 1.803
_exptl_crystal_density_method 'not measured'
_exptl_crystal_description block
_exptl_crystal_F_000 1416
_exptl_crystal_size_max 0.38
_exptl_crystal_size_mid 0.33
_exptl_crystal_size_min 0.25
_refine_diff_density_max 1.240
_refine_diff_density_min -1.015
_refine_diff_density_rms 0.148
_refine_ls_extinction_method none
_refine_ls_goodness_of_fit_ref 1.033
_refine_ls_hydrogen_treatment mixed
_refine_ls_matrix_type full
_refine_ls_number_parameters 639
_refine_ls_number_reflns 11005
_refine_ls_number_restraints 29
_refine_ls_restrained_S_all 1.065
_refine_ls_R_factor_all 0.0805
_refine_ls_R_factor_gt 0.0553
_refine_ls_shift/su_max 0.001
_refine_ls_shift/su_mean 0.000
_refine_ls_structure_factor_coef Fsqd
_refine_ls_weighting_details 'calc w=1/[\s^2^(Fo^2^)+(0.0931P)^2^+5.6116P] where P=(Fo^2^+2Fc^2^)/3'
_refine_ls_weighting_scheme calc
_refine_ls_wR_factor_gt 0.1483
_refine_ls_wR_factor_ref 0.1634
_reflns_number_gt 8185
_reflns_number_total 11005
_reflns_threshold_expression >2sigma(I)
_cod_data_source_file c000008f.txt
_cod_data_source_block hua416
_cod_database_code 7025391

loop_
_symmetry_equiv_pos_as_xyz
'x, y, z'
'-x, -y, -z'

loop_
_atom_site_label
_atom_site_type_symbol
_atom_site_fract_x
_atom_site_fract_y
_atom_site_fract_z
_atom_site_U_iso_or_equiv
_atom_site_adp_type
_atom_site_occupancy
_atom_site_symmetry_multiplicity
_atom_site_calc_flag
_atom_site_refinement_flags
_atom_site_disorder_assembly
_atom_site_disorder_group
Y1 Y 0.33928(4) 0.29491(4) 0.73666(3) 0.02203(14) Uani 1 1 d . . .
Y2 Y 0.14262(4) 0.22325(4) 0.98100(3) 0.02447(14) Uani 1 1 d . . .
Co1 Co 0.38852(6) 0.50056(5) 0.57865(5) 0.02146(17) Uani 1 1 d . . .
Co2 Co 0.57208(6) 0.30129(5) 0.56541(5) 0.02187(17) Uani 1 1 d . . .
Co3 Co 0.09847(6) 0.21090(5) 0.80236(5) 0.02309(17) Uani 1 1 d . . .
N1 N 0.6151(4) 0.2230(3) 0.4751(3) 0.0276(10) Uani 1 1 d . . .
H11 H 0.6562 0.2567 0.4228 0.033 Uiso 1 1 calc R . .
H12 H 0.6545 0.1552 0.4916 0.033 Uiso 1 1 calc R . .
C1 C 0.4974(5) 0.2265(4) 0.4728(4) 0.0273(12) Uani 1 1 d . . .
C2 C 0.4415(5) 0.3449(4) 0.4512(4) 0.0260(11) Uani 1 1 d . . .
H2C H 0.4604 0.3730 0.3872 0.031 Uiso 1 1 calc R . .
H2D H 0.3580 0.3549 0.4733 0.031 Uiso 1 1 calc R . .
O1 O 0.4830(3) 0.4006(3) 0.4918(2) 0.0224(8) Uani 1 1 d . . .
C3 C 0.4410(5) 0.1743(4) 0.5655(4) 0.0296(12) Uani 1 1 d . . .
H3C H 0.3586 0.1855 0.5730 0.035 Uiso 1 1 calc R . .
H3D H 0.4733 0.0975 0.5772 0.035 Uiso 1 1 calc R . .
O2 O 0.4599(3) 0.2193(3) 0.6250(2) 0.0249(8) Uani 1 1 d . . .
C4 C 0.4969(5) 0.1684(5) 0.4078(4) 0.0363(14) Uani 1 1 d . . .
H4C H 0.5222 0.0917 0.4301 0.044 Uiso 1 1 calc R . .
H4D H 0.4181 0.1812 0.4039 0.044 Uiso 1 1 calc R . .
O3 O 0.5654(4) 0.1981(4) 0.3247(3) 0.0478(12) Uani 1 1 d . . .
H3 H 0.5262 0.2444 0.2935 0.072 Uiso 1 1 calc R . .
N2 N 0.6721(4) 0.2281(3) 0.6416(3) 0.0286(10) Uani 1 1 d . . .
H21 H 0.6364 0.1880 0.6929 0.034 Uiso 1 1 calc R . .
H22 H 0.7373 0.1869 0.6146 0.034 Uiso 1 1 calc R . .
C5 C 0.6944(5) 0.3240(4) 0.6551(4) 0.0293(12) Uani 1 1 d . . .
C6 C 0.5760(5) 0.3894(4) 0.6920(4) 0.0291(12) Uani 1 1 d . . .
H6A H 0.5516 0.3632 0.7560 0.035 Uiso 1 1 calc R . .
H6B H 0.5797 0.4643 0.6796 0.035 Uiso 1 1 calc R . .
O4 O 0.4962(3) 0.3806(3) 0.6528(2) 0.0230(8) Uani 1 1 d . . .
C7 C 0.7471(5) 0.3817(4) 0.5636(4) 0.0305(12) Uani 1 1 d . . .
H7A H 0.7476 0.4542 0.5636 0.037 Uiso 1 1 calc R . .
H7B H 0.8263 0.3443 0.5426 0.037 Uiso 1 1 calc R . .
O5 O 0.6813(3) 0.3849(3) 0.5082(2) 0.0242(8) Uani 1 1 d . . .
C8 C 0.7697(5) 0.2954(5) 0.7172(4) 0.0391(15) Uani 1 1 d . . .
H8A H 0.7712 0.3605 0.7313 0.047 Uiso 1 1 calc R . .
H8B H 0.7364 0.2485 0.7723 0.047 Uiso 1 1 calc R . .
O6 O 0.8824(4) 0.2444(4) 0.6816(3) 0.0484(12) Uani 1 1 d . . .
H6 H 0.8818 0.1882 0.6710 0.073 Uiso 1 1 calc R . .
N3 N 0.0675(4) 0.3144(4) 0.6999(3) 0.0277(10) Uani 1 1 d . . .
H31 H 0.1248 0.3000 0.6517 0.033 Uiso 1 1 calc R . .
H32 H 0.0009 0.3099 0.6926 0.033 Uiso 1 1 calc R . .
C9 C 0.0580(5) 0.4246(4) 0.7064(4) 0.0294(12) Uani 1 1 d . . .
C10 C 0.0700(5) 0.4175(4) 0.7973(4) 0.0281(12) Uani 1 1 d . . .
H10A H 0.1018 0.4768 0.7946 0.034 Uiso 1 1 calc R . .
H10B H -0.0057 0.4230 0.8395 0.034 Uiso 1 1 calc R . .
O7 O 0.1427(3) 0.3197(3) 0.8259(2) 0.0245(8) Uani 1 1 d . . .
C11 C 0.1521(5) 0.4712(4) 0.6332(4) 0.0300(12) Uani 1 1 d . . .
H11A H 0.1411 0.4747 0.5763 0.036 Uiso 1 1 calc R . .
H11B H 0.1453 0.5442 0.6366 0.036 Uiso 1 1 calc R . .
O8 O 0.2620(3) 0.4128(3) 0.6370(2) 0.0245(8) Uani 1 1 d . . .
C12 C -0.0585(3) 0.4913(3) 0.6976(3) 0.0390(15) Uani 1 1 d . . .
H12A H -0.1173 0.4649 0.7492 0.047 Uiso 1 1 calc R . .
H12B H -0.0621 0.5651 0.6971 0.047 Uiso 1 1 calc R . .
O9 O -0.0834(3) 0.4898(3) 0.6210(3) 0.0552(13) Uani 1 1 d . . .
H9 H -0.1480 0.5276 0.6191 0.083 Uiso 1 1 calc R . .
N4 N 0.0796(4) 0.0893(4) 0.7755(3) 0.0286(10) Uani 1 1 d . . .
H41 H 0.0114 0.0712 0.8074 0.034 Uiso 1 1 calc R . .
H42 H 0.0869 0.0992 0.7170 0.034 Uiso 1 1 calc R . .
C13 C 0.1773(5) 0.0110(4) 0.8038(4) 0.0300(13) Uani 1 1 d . . .
C14 C 0.2807(5) 0.0576(4) 0.7488(4) 0.0348(14) Uani 1 1 d . . .
H14A H 0.3451 0.0234 0.7754 0.042 Uiso 1 1 calc R . .
H14B H 0.3036 0.0449 0.6894 0.042 Uiso 1 1 calc R . .
O10 O 0.2523(3) 0.1684(3) 0.7441(3) 0.0257(8) Uani 1 1 d . . .
C15 C 0.1557(5) 0.0117(4) 0.8992(4) 0.0308(13) Uani 1 1 d . . .
H15A H 0.0913 -0.0220 0.9354 0.037 Uiso 1 1 calc R . .
H15B H 0.2237 -0.0282 0.9202 0.037 Uiso 1 1 calc R . .
O11 O 0.1304(3) 0.1179(3) 0.9057(2) 0.0270(8) Uani 1 1 d . . .
C16 C 0.1894(5) -0.1001(4) 0.7931(4) 0.0353(14) Uani 1 1 d . . .
H16A H 0.2519 -0.1489 0.8174 0.042 Uiso 1 1 calc R . .
H16B H 0.1185 -0.1249 0.8269 0.042 Uiso 1 1 calc R . .
O12 O 0.2117(4) -0.1033(3) 0.7050(3) 0.0417(11) Uani 1 1 d . . .
H121 H 0.1936 -0.0420 0.6754 0.063 Uiso 1 1 calc R . .
O13 O 0.3356(3) 0.5810(3) 0.6756(2) 0.0270(8) Uani 1 1 d . . .
O14 O 0.3099(3) 0.4465(3) 0.7934(2) 0.0267(8) Uani 1 1 d . . .
C17 C 0.3078(5) 0.5450(4) 0.7559(4) 0.0284(12) Uani 1 1 d . . .
C18 C 0.2686(7) 0.6208(5) 0.8146(5) 0.054(2) Uani 1 1 d . . .
H18A H 0.2958 0.6858 0.7828 0.081 Uiso 1 1 calc R . .
H18B H 0.2989 0.5887 0.8658 0.081 Uiso 1 1 calc R . .
H18C H 0.1855 0.6374 0.8334 0.081 Uiso 1 1 calc R . .
O15 O 0.3262(3) 0.2233(3) 0.8933(3) 0.0283(8) Uani 1 1 d . . .
O16 O 0.4932(3) 0.1873(3) 0.8040(3) 0.0374(10) Uani 1 1 d . . .
C19 C 0.4341(5) 0.1856(5) 0.8804(4) 0.0339(13) Uani 1 1 d . . .
C20 C 0.4854(6) 0.1453(8) 0.9558(5) 0.065(2) Uani 1 1 d . . .
H20A H 0.5672 0.1424 0.9347 0.097 Uiso 1 1 calc R . .
H20B H 0.4722 0.0745 0.9863 0.097 Uiso 1 1 calc R . .
H20C H 0.4506 0.1926 0.9960 0.097 Uiso 1 1 calc R . .
O17 O -0.0600(3) 0.2477(3) 0.8593(2) 0.0271(8) Uani 1 1 d . . .
O18 O -0.0462(3) 0.2708(3) 0.9832(3) 0.0262(8) Uani 1 1 d . . .
C21 C -0.1014(5) 0.2640(4) 0.9358(4) 0.0263(12) Uani 1 1 d . . .
C22 C -0.2290(5) 0.2843(5) 0.9671(4) 0.0335(13) Uani 1 1 d . . .
H22A H -0.2522 0.2710 1.0309 0.050 Uiso 1 1 calc R . .
H22B H -0.2567 0.2372 0.9483 0.050 Uiso 1 1 calc R . .
H22C H -0.2611 0.3577 0.9424 0.050 Uiso 1 1 calc R . .
N5 N 0.1826(5) 0.0104(4) 1.0864(4) 0.0355(12) Uani 1 1 d . . .
O19 O 0.2635(3) 0.0469(3) 1.0291(3) 0.0336(9) Uani 1 1 d . . .
O20 O 0.0858(3) 0.0720(3) 1.0966(3) 0.0343(9) Uani 1 1 d . . .
O21 O 0.1973(4) -0.0802(4) 1.1317(4) 0.0552(14) Uani 1 1 d . . .
N6 N 0.1218(6) 0.2635(5) 1.1455(4) 0.0527(16) Uani 1 1 d . . .
O22 O 0.0368(4) 0.2837(3) 1.1165(3) 0.0375(10) Uani 1 1 d . . .
O23 O 0.2168(4) 0.2229(4) 1.0993(3) 0.0439(11) Uani 1 1 d . . .
O24 O 0.1141(6) 0.2828(6) 1.2148(4) 0.084(2) Uani 1 1 d . . .
O25 O 0.1614(4) 0.4012(3) 0.9550(3) 0.0336(10) Uani 1 1 d D . .
H25 H 0.218(4) 0.418(5) 0.913(3) 0.040 Uiso 1 1 d D . .
C23 C 0.1392(9) 0.4743(7) 1.0065(6) 0.078(3) Uani 1 1 d . . .
H23A H 0.1610 0.5400 0.9690 0.116 Uiso 1 1 calc R . .
H23B H 0.1832 0.4447 1.0500 0.116 Uiso 1 1 calc R . .
H23C H 0.0582 0.4890 1.0361 0.116 Uiso 1 1 calc R . .
O31 O 0.1515(6) 0.1544(4) 0.5692(4) 0.0763(18) Uani 1 1 d D . .
N31A N 0.1303(9) 0.2454(9) 0.5031(7) 0.059(3) Uiso 0.62 1 d PD A 1
O32A O 0.0548(10) 0.3327(8) 0.5085(7) 0.085(3) Uiso 0.62 1 d PD A 1
O33A O 0.1865(16) 0.2344(14) 0.4207(9) 0.185(8) Uiso 0.62 1 d PD A 1
O34A O 0.2628(10) -0.0034(9) 0.4753(8) 0.085(3) Uiso 0.62 1 d P B 1
N31B N 0.1920(14) 0.0709(14) 0.5358(12) 0.064(5) Uiso 0.38 1 d PD A 2
O32B O 0.2947(10) 0.0187(10) 0.5129(8) 0.049(3) Uiso 0.38 1 d PD A 2
O33B O 0.1085(15) 0.0360(17) 0.5199(17) 0.129(8) Uiso 0.38 1 d PD A 2
O34B O 0.160(2) 0.3434(13) 0.4932(14) 0.110(7) Uiso 0.38 1 d PD C 2
O41A O 0.1067(12) -0.0709(11) 0.3704(9) 0.083(4) Uiso 0.50 1 d PD D 1
C41A C 0.149(3) 0.021(2) 0.3001(19) 0.134(12) Uiso 0.50 1 d PD D 1
O41B O 0.1110(19) -0.1418(17) 0.4876(14) 0.144(7) Uiso 0.50 1 d P E 2
O42A O 0.0757(17) -0.0996(14) 0.6058(13) 0.130(6) Uiso 0.50 1 d PD F 1
C42A C 0.0825(13) -0.2049(11) 0.5936(10) 0.050(4) Uiso 0.50 1 d PD F 1
O42B O 0.101(2) -0.224(2) 0.6609(19) 0.190(11) Uiso 0.50 1 d P G 2
O43 O 0.4657(10) 0.3703(10) 1.2133(7) 0.156(4) Uiso 1 1 d D . .
H43 H 0.4916 0.4016 1.1617 0.234 Uiso 1 1 calc RD . .
C43 C 0.3449(12) 0.3866(12) 1.2317(10) 0.132(5) Uiso 1 1 d D . .
H43A H 0.3120 0.3725 1.2950 0.198 Uiso 1 1 calc R . .
H43B H 0.3264 0.3387 1.2074 0.198 Uiso 1 1 calc R . .
H43C H 0.3138 0.4597 1.2054 0.198 Uiso 1 1 calc R . .
O44X O 0.5520(15) 0.5017(13) 1.0486(11) 0.113(5) Uiso 0.50 1 d PD H -1
C44X C 0.5457(17) 0.6080(14) 1.0474(13) 0.075(5) Uiso 0.50 1 d PD H -1
O45A O 0.391(2) -0.0094(18) 0.3152(14) 0.155(8) Uiso 0.50 1 d PD I 1
C45A C 0.4029(18) 0.0716(16) 0.2328(13) 0.077(5) Uiso 0.50 1 d PD I 1
O45B O 0.311(3) 0.108(3) 0.292(2) 0.234(14) Uiso 0.50 1 d P J 2
O46B O 0.509(3) 0.165(3) 0.188(2) 0.224(13) Uiso 0.50 1 d P K 2
O47B O 0.087(3) -0.001(3) 0.318(2) 0.186(11) Uiso 0.50 1 d P L 2

loop_
_atom_site_aniso_label
_atom_site_aniso_U_11
_atom_site_aniso_U_22
_atom_site_aniso_U_33
_atom_site_aniso_U_23
_atom_site_aniso_U_13
_atom_site_aniso_U_12
Y1 0.0210(3) 0.0152(2) 0.0288(3) -0.0083(2) 0.0018(2) -0.00823(19)
Y2 0.0231(3) 0.0203(3) 0.0295(3) -0.0081(2) 0.0000(2) -0.0092(2)
Co1 0.0209(4) 0.0153(3) 0.0272(4) -0.0070(3) 0.0002(3) -0.0076(3)
Co2 0.0194(3) 0.0148(3) 0.0295(4) -0.0073(3) 0.0007(3) -0.0065(3)
Co3 0.0216(4) 0.0184(3) 0.0293(4) -0.0100(3) 0.0019(3) -0.0093(3)
N1 0.024(2) 0.018(2) 0.036(3) -0.0110(19) 0.004(2) -0.0062(18)
C1 0.023(3) 0.024(3) 0.035(3) -0.013(2) 0.003(2) -0.011(2)
C2 0.023(3) 0.024(3) 0.034(3) -0.012(2) -0.002(2) -0.009(2)
O1 0.0228(18) 0.0183(17) 0.0273(19) -0.0069(14) -0.0017(15) -0.0098(15)
C3 0.029(3) 0.023(3) 0.038(3) -0.014(2) 0.002(2) -0.011(2)
O2 0.0240(19) 0.0177(18) 0.033(2) -0.0100(15) 0.0021(16) -0.0102(15)
C4 0.039(3) 0.032(3) 0.044(4) -0.021(3) 0.001(3) -0.015(3)
O3 0.048(3) 0.049(3) 0.048(3) -0.021(2) 0.004(2) -0.021(2)
N2 0.024(2) 0.020(2) 0.037(3) -0.0027(19) -0.004(2) -0.0051(18)
C5 0.028(3) 0.025(3) 0.036(3) -0.003(2) -0.009(2) -0.012(2)
C6 0.031(3) 0.027(3) 0.031(3) -0.006(2) -0.005(2) -0.012(2)
O4 0.0196(18) 0.0196(18) 0.030(2) -0.0078(15) -0.0021(15) -0.0075(14)
C7 0.025(3) 0.026(3) 0.040(3) -0.003(2) -0.006(2) -0.012(2)
O5 0.0233(19) 0.0194(18) 0.029(2) -0.0045(15) -0.0025(15) -0.0102(15)
C8 0.039(4) 0.035(3) 0.041(4) 0.001(3) -0.011(3) -0.015(3)
O6 0.040(3) 0.043(3) 0.068(3) -0.005(2) -0.024(2) -0.014(2)
N3 0.028(2) 0.027(2) 0.030(2) -0.0099(19) -0.001(2) -0.012(2)
C9 0.029(3) 0.022(3) 0.036(3) -0.007(2) -0.002(2) -0.011(2)
C10 0.023(3) 0.022(3) 0.039(3) -0.012(2) 0.000(2) -0.009(2)
O7 0.0251(19) 0.0152(17) 0.033(2) -0.0092(15) -0.0009(16) -0.0085(15)
C11 0.026(3) 0.022(3) 0.040(3) -0.006(2) -0.003(2) -0.010(2)
O8 0.0215(18) 0.0203(18) 0.029(2) -0.0055(15) 0.0012(15) -0.0098(15)
C12 0.030(3) 0.041(4) 0.048(4) -0.008(3) -0.009(3) -0.013(3)
O9 0.050(3) 0.047(3) 0.075(4) -0.008(3) -0.030(3) -0.011(2)
N4 0.030(3) 0.027(2) 0.033(3) -0.014(2) 0.002(2) -0.016(2)
C13 0.026(3) 0.021(3) 0.043(3) -0.014(2) 0.002(2) -0.010(2)
C14 0.033(3) 0.020(3) 0.049(4) -0.017(3) 0.007(3) -0.012(2)
O10 0.0196(18) 0.0182(18) 0.038(2) -0.0128(16) 0.0038(16) -0.0083(15)
C15 0.031(3) 0.015(3) 0.045(3) -0.011(2) -0.003(3) -0.008(2)
O11 0.029(2) 0.0163(18) 0.035(2) -0.0088(15) -0.0015(17) -0.0091(15)
C16 0.034(3) 0.023(3) 0.048(4) -0.017(3) 0.004(3) -0.013(2)
O12 0.056(3) 0.024(2) 0.049(3) -0.0143(19) -0.008(2) -0.013(2)
O13 0.030(2) 0.0178(18) 0.031(2) -0.0096(16) 0.0033(16) -0.0110(16)
O14 0.029(2) 0.0177(18) 0.034(2) -0.0098(15) 0.0005(16) -0.0124(15)
C17 0.026(3) 0.020(3) 0.040(3) -0.015(2) 0.000(2) -0.007(2)
C18 0.087(6) 0.030(3) 0.038(4) -0.016(3) 0.012(4) -0.026(4)
O15 0.024(2) 0.025(2) 0.036(2) -0.0077(17) -0.0042(17) -0.0086(16)
O16 0.025(2) 0.033(2) 0.039(2) 0.0008(18) 0.0031(18) -0.0043(17)
C19 0.030(3) 0.026(3) 0.041(3) -0.003(3) -0.003(3) -0.011(2)
C20 0.036(4) 0.095(7) 0.048(4) 0.012(4) -0.015(3) -0.016(4)
O17 0.0232(19) 0.027(2) 0.033(2) -0.0122(16) 0.0001(16) -0.0111(16)
O18 0.0246(19) 0.0203(18) 0.035(2) -0.0108(16) -0.0031(16) -0.0068(15)
C21 0.025(3) 0.016(2) 0.034(3) -0.006(2) 0.003(2) -0.008(2)
C22 0.027(3) 0.033(3) 0.039(3) -0.011(3) -0.001(2) -0.010(2)
N5 0.038(3) 0.025(3) 0.045(3) -0.004(2) -0.011(2) -0.014(2)
O19 0.026(2) 0.027(2) 0.043(2) 0.0003(18) -0.0062(18) -0.0115(17)
O20 0.032(2) 0.033(2) 0.037(2) -0.0084(18) -0.0005(18) -0.0153(19)
O21 0.059(3) 0.025(2) 0.070(3) 0.008(2) -0.010(3) -0.020(2)
N6 0.062(4) 0.061(4) 0.045(4) -0.022(3) -0.008(3) -0.024(3)
O22 0.038(2) 0.039(2) 0.038(2) -0.0163(19) -0.003(2) -0.012(2)
O23 0.043(3) 0.044(3) 0.049(3) -0.015(2) -0.011(2) -0.013(2)
O24 0.093(5) 0.118(6) 0.065(4) -0.057(4) -0.021(4) -0.021(4)
O25 0.040(2) 0.025(2) 0.037(2) -0.0165(18) 0.0044(19) -0.0153(18)
C23 0.117(8) 0.051(5) 0.054(5) -0.031(4) 0.022(5) -0.034(5)
O31 0.097(5) 0.055(4) 0.073(4) -0.028(3) -0.009(4) -0.012(3)

loop_
_atom_type_symbol
_atom_type_description
_atom_type_scat_dispersion_real
_atom_type_scat_dispersion_imag
_atom_type_scat_source
C C 0.0033 0.0016 'International Tables Vol C Tables 4.2.6.8 and 6.1.1.4'
H H 0.0000 0.0000 'International Tables Vol C Tables 4.2.6.8 and 6.1.1.4'
N N 0.0061 0.0033 'International Tables Vol C Tables 4.2.6.8 and 6.1.1.4'
O O 0.0106 0.0060 'International Tables Vol C Tables 4.2.6.8 and 6.1.1.4'
Co Co 0.3494 0.9721 'International Tables Vol C Tables 4.2.6.8 and 6.1.1.4'
Y Y -2.7962 3.5667 'International Tables Vol C Tables 4.2.6.8 and 6.1.1.4'

loop_
_geom_angle_atom_site_label_1
_geom_angle_atom_site_label_2
_geom_angle_atom_site_label_3
_geom_angle
_geom_angle_site_symmetry_1
_geom_angle_site_symmetry_3
O8 Y1 O10 94.75(14) . .
O8 Y1 O2 86.42(14) . .
O10 Y1 O2 78.20(12) . .
O8 Y1 O14 82.80(13) . .
O10 Y1 O14 141.81(13) . .
O2 Y1 O14 139.14(12) . .
O8 Y1 O4 80.08(13) . .
O10 Y1 O4 143.99(12) . .
O2 Y1 O4 65.97(12) . .
O14 Y1 O4 73.37(12) . .
O8 Y1 O7 82.43(13) . .
O10 Y1 O7 67.27(12) . .
O2 Y1 O7 142.50(12) . .
O14 Y1 O7 74.65(12) . .
O4 Y1 O7 145.10(11) . .
O8 Y1 O16 156.54(13) . .
O10 Y1 O16 100.38(14) . .
O2 Y1 O16 79.33(14) . .
O14 Y1 O16 95.86(15) . .
O4 Y1 O16 77.13(13) . .
O7 Y1 O16 119.95(13) . .
O8 Y1 O15 146.66(13) . .
O10 Y1 O15 87.56(13) . .
O2 Y1 O15 126.39(13) . .
O14 Y1 O15 75.29(13) . .
O4 Y1 O15 116.11(12) . .
O7 Y1 O15 67.82(13) . .
O16 Y1 O15 52.67(13) . .
O11 Y2 O18 77.55(13) . .
O11 Y2 O15 87.46(13) . .
O18 Y2 O15 145.00(14) . .
O11 Y2 O25 138.04(14) . .
O18 Y2 O25 94.19(14) . .
O15 Y2 O25 76.10(14) . .
O11 Y2 O23 142.67(15) . .
O18 Y2 O23 124.51(15) . .
O15 Y2 O23 85.99(15) . .
O25 Y2 O23 75.17(15) . .
O11 Y2 O20 77.46(14) . .
O18 Y2 O20 83.60(14) . .
O15 Y2 O20 124.05(14) . .
O25 Y2 O20 143.20(14) . .
O23 Y2 O20 76.08(15) . .
O11 Y2 O22 138.46(14) . .
O18 Y2 O22 72.61(14) . .
O15 Y2 O22 132.78(14) . .
O25 Y2 O22 73.16(14) . .
O23 Y2 O22 52.04(16) . .
O20 Y2 O22 71.15(14) . .
O11 Y2 O19 73.93(14) . .
O18 Y2 O19 130.62(13) . .
O15 Y2 O19 72.58(13) . .
O25 Y2 O19 133.36(14) . .
O23 Y2 O19 69.04(15) . .
O20 Y2 O19 51.48(13) . .
O22 Y2 O19 104.93(15) . .
O11 Y2 O7 68.62(12) . .
O18 Y2 O7 76.29(13) . .
O15 Y2 O7 68.79(13) . .
O25 Y2 O7 69.46(13) . .
O23 Y2 O7 140.33(14) . .
O20 Y2 O7 143.43(13) . .
O22 Y2 O7 128.62(14) . .
O19 Y2 O7 126.33(13) . .
O5 Co1 O13 96.87(15) 2_666 .
O5 Co1 O8 100.94(15) 2_666 .
O13 Co1 O8 93.45(14) . .
O5 Co1 O1 95.87(15) 2_666 .
O13 Co1 O1 164.33(16) . .
O8 Co1 O1 93.04(14) . .
O5 Co1 O4 168.30(14) 2_666 .
O13 Co1 O4 88.65(15) . .
O8 Co1 O4 88.97(14) . .
O1 Co1 O4 77.22(14) . .
O5 Co1 O1 74.97(14) 2_666 2_666
O13 Co1 O1 88.43(14) . 2_666
O8 Co1 O1 175.69(14) . 2_666
O1 Co1 O1 86.11(13) . 2_666
O4 Co1 O1 94.96(13) . 2_666
O5 Co2 O2 178.56(16) . .
O5 Co2 O1 85.58(15) . .
O2 Co2 O1 94.22(16) . .
O5 Co2 O4 93.74(15) . .
O2 Co2 O4 84.83(15) . .
O1 Co2 O4 88.81(16) . .
O5 Co2 N2 84.34(18) . .
O2 Co2 N2 95.66(18) . .
O1 Co2 N2 167.05(17) . .
O4 Co2 N2 83.77(18) . .
O5 Co2 N1 95.23(17) . .
O2 Co2 N1 86.17(17) . .
O1 Co2 N1 82.71(18) . .
O4 Co2 N1 167.14(18) . .
N2 Co2 N1 106.3(2) . .
O10 Co3 O11 88.18(17) . .
O10 Co3 O7 86.92(15) . .
O11 Co3 O7 90.18(16) . .
O10 Co3 O17 176.48(16) . .
O11 Co3 O17 92.08(17) . .
O7 Co3 O17 96.59(16) . .
O10 Co3 N3 92.28(19) . .
O11 Co3 N3 175.57(18) . .
O7 Co3 N3 85.45(18) . .
O17 Co3 N3 87.73(19) . .
O10 Co3 N4 84.29(17) . .
O11 Co3 N4 86.36(19) . .
O7 Co3 N4 170.65(18) . .
O17 Co3 N4 92.22(18) . .
N3 Co3 N4 98.1(2) . .
C1 N1 Co2 97.5(3) . .
C1 N1 H11 112.3 . .
Co2 N1 H11 112.3 . .
C1 N1 H12 112.3 . .
Co2 N1 H12 112.3 . .
H11 N1 H12 109.9 . .
N1 C1 C3 104.5(5) . .
N1 C1 C4 112.8(4) . .
C3 C1 C4 110.8(4) . .
N1 C1 C2 105.1(4) . .
C3 C1 C2 110.5(4) . .
C4 C1 C2 112.7(5) . .
O1 C2 C1 108.8(4) . .
O1 C2 H2C 109.9 . .
C1 C2 H2C 109.9 . .
O1 C2 H2D 109.9 . .
C1 C2 H2D 109.9 . .
H2C C2 H2D 108.3 . .
C2 O1 Co2 109.5(3) . .
C2 O1 Co1 128.6(3) . .
Co2 O1 Co1 97.64(16) . .
C2 O1 Co1 124.7(3) . 2_666
Co2 O1 Co1 95.29(15) . 2_666
Co1 O1 Co1 93.89(13) . 2_666
O2 C3 C1 109.0(4) . .
O2 C3 H3C 109.9 . .
C1 C3 H3C 109.9 . .
O2 C3 H3D 109.9 . .
C1 C3 H3D 109.9 . .
H3C C3 H3D 108.3 . .
C3 O2 Co2 109.8(3) . .
C3 O2 Y1 132.4(3) . .
Co2 O2 Y1 107.15(15) . .
O3 C4 C1 114.1(5) . .
O3 C4 H4C 108.7 . .
C1 C4 H4C 108.7 . .
O3 C4 H4D 108.7 . .
C1 C4 H4D 108.7 . .
H4C C4 H4D 107.6 . .
C4 O3 H3 109.5 . .
C5 N2 Co2 97.9(3) . .
C5 N2 H21 112.2 . .
Co2 N2 H21 112.2 . .
C5 N2 H22 112.2 . .
Co2 N2 H22 112.2 . .
H21 N2 H22 109.8 . .
N2 C5 C7 104.0(5) . .
N2 C5 C8 112.6(5) . .
C7 C5 C8 113.3(5) . .
N2 C5 C6 105.3(4) . .
C7 C5 C6 110.0(5) . .
C8 C5 C6 111.1(5) . .
O4 C6 C5 109.6(4) . .
O4 C6 H6A 109.8 . .
C5 C6 H6A 109.8 . .
O4 C6 H6B 109.8 . .
C5 C6 H6B 109.8 . .
H6A C6 H6B 108.2 . .
C6 O4 Co2 109.9(3) . .
C6 O4 Co1 130.6(3) . .
Co2 O4 Co1 96.32(16) . .
C6 O4 Y1 121.9(3) . .
Co2 O4 Y1 101.95(14) . .
Co1 O4 Y1 90.63(13) . .
O5 C7 C5 108.1(4) . .
O5 C7 H7A 110.1 . .
C5 C7 H7A 110.1 . .
O5 C7 H7B 110.1 . .
C5 C7 H7B 110.1 . .
H7A C7 H7B 108.4 . .
C7 O5 Co2 111.8(3) . .
C7 O5 Co1 134.0(3) . 2_666
Co2 O5 Co1 104.14(17) . 2_666
O6 C8 C5 112.6(5) . .
O6 C8 H8A 109.1 . .
C5 C8 H8A 109.1 . .
O6 C8 H8B 109.1 . .
C5 C8 H8B 109.1 . .
H8A C8 H8B 107.8 . .
C8 O6 H6 109.5 . .
C9 N3 Co3 111.8(4) . .
C9 N3 H31 109.2 . .
Co3 N3 H31 109.2 . .
C9 N3 H32 109.2 . .
Co3 N3 H32 109.2 . .
H31 N3 H32 107.9 . .
N3 C9 C12 109.3(4) . .
N3 C9 C11 108.7(4) . .
C12 C9 C11 110.4(4) . .
N3 C9 C10 107.6(4) . .
C12 C9 C10 109.2(4) . .
C11 C9 C10 111.5(5) . .
O7 C10 C9 110.3(4) . .
O7 C10 H10A 109.6 . .
C9 C10 H10A 109.6 . .
O7 C10 H10B 109.6 . .
C9 C10 H10B 109.6 . .
H10A C10 H10B 108.1 . .
C10 O7 Co3 107.4(3) . .
C10 O7 Y1 115.2(3) . .
Co3 O7 Y1 98.66(14) . .
C10 O7 Y2 127.1(3) . .
Co3 O7 Y2 93.95(14) . .
Y1 O7 Y2 108.11(14) . .
O8 C11 C9 113.3(5) . .
O8 C11 H11A 108.9 . .
C9 C11 H11A 108.9 . .
O8 C11 H11B 108.9 . .
C9 C11 H11B 108.9 . .
H11A C11 H11B 107.7 . .
C11 O8 Co1 114.3(3) . .
C11 O8 Y1 136.1(3) . .
Co1 O8 Y1 98.97(15) . .
O9 C12 C9 113.1(3) . .
O9 C12 H12A 109.0 . .
C9 C12 H12A 109.0 . .
O9 C12 H12B 109.0 . .
C9 C12 H12B 109.0 . .
H12A C12 H12B 107.8 . .
C12 O9 H9 109.5 . .
C13 N4 Co3 98.2(3) . .
C13 N4 H41 112.1 . .
Co3 N4 H41 112.1 . .
C13 N4 H42 112.1 . .
Co3 N4 H42 112.1 . .
H41 N4 H42 109.8 . .
N4 C13 C15 104.7(4) . .
N4 C13 C14 104.6(5) . .
C15 C13 C14 109.9(5) . .
N4 C13 C16 113.6(5) . .
C15 C13 C16 111.4(5) . .
C14 C13 C16 112.2(5) . .
O10 C14 C13 108.9(4) . .
O10 C14 H14A 109.9 . .
C13 C14 H14A 109.9 . .
O10 C14 H14B 109.9 . .
C13 C14 H14B 109.9 . .
H14A C14 H14B 108.3 . .
C14 O10 Co3 110.6(3) . .
C14 O10 Y1 138.1(3) . .
Co3 O10 Y1 106.16(16) . .
O11 C15 C13 108.3(5) . .
O11 C15 H15A 110.0 . .
C13 C15 H15A 110.0 . .
O11 C15 H15B 110.0 . .
C13 C15 H15B 110.0 . .
H15A C15 H15B 108.4 . .
C15 O11 Co3 110.6(3) . .
C15 O11 Y2 143.9(4) . .
Co3 O11 Y2 104.28(15) . .
O12 C16 C13 112.4(5) . .
O12 C16 H16A 109.1 . .
C13 C16 H16A 109.1 . .
O12 C16 H16B 109.1 . .
C13 C16 H16B 109.1 . .
H16A C16 H16B 107.9 . .
C16 O12 H121 109.5 . .
C17 O13 Co1 128.0(3) . .
C17 O14 Y1 132.1(4) . .
O13 C17 O14 124.9(5) . .
O13 C17 C18 118.2(5) . .
O14 C17 C18 116.9(5) . .
C17 C18 H18A 109.5 . .
C17 C18 H18B 109.5 . .
H18A C18 H18B 109.5 . .
C17 C18 H18C 109.5 . .
H18A C18 H18C 109.5 . .
H18B C18 H18C 109.5 . .
C19 O15 Y2 150.0(4) . .
C19 O15 Y1 93.4(3) . .
Y2 O15 Y1 114.40(16) . .
C19 O16 Y1 94.8(4) . .
O16 C19 O15 118.5(6) . .
O16 C19 C20 121.7(6) . .
O15 C19 C20 119.8(6) . .
O16 C19 Y1 59.3(3) . .
O15 C19 Y1 59.7(3) . .
C20 C19 Y1 170.8(5) . .
C19 C20 H20A 109.5 . .
C19 C20 H20B 109.5 . .
H20A C20 H20B 109.5 . .
C19 C20 H20C 109.5 . .
H20A C20 H20C 109.5 . .
H20B C20 H20C 109.5 . .
C21 O17 Co3 125.9(4) . .
C21 O18 Y2 133.9(3) . .
O18 C21 O17 125.9(5) . .
O18 C21 C22 119.0(5) . .
O17 C21 C22 115.0(5) . .
C21 C22 H22A 109.5 . .
C21 C22 H22B 109.5 . .
H22A C22 H22B 109.5 . .
C21 C22 H22C 109.5 . .
H22A C22 H22C 109.5 . .
H22B C22 H22C 109.5 . .
O21 N5 O19 121.7(5) . .
O21 N5 O20 121.4(5) . .
O19 N5 O20 116.9(5) . .
O21 N5 Y2 178.7(4) . .
O19 N5 Y2 59.5(3) . .
O20 N5 Y2 57.4(3) . .
N5 O19 Y2 94.8(3) . .
N5 O20 Y2 96.8(3) . .
O24 N6 O22 121.6(7) . .
O24 N6 O23 121.4(7) . .
O22 N6 O23 117.1(5) . .
O24 N6 Y2 178.4(6) . .
O22 N6 Y2 58.9(3) . .
O23 N6 Y2 58.2(3) . .
N6 O22 Y2 95.3(4) . .
N6 O23 Y2 95.6(4) . .
C23 O25 Y2 136.2(4) . .
C23 O25 H25 103(5) . .
Y2 O25 H25 115(5) . .
O25 C23 H23A 109.5 . .
O25 C23 H23B 109.5 . .
H23A C23 H23B 109.5 . .
O25 C23 H23C 109.5 . .
H23A C23 H23C 109.5 . .
H23B C23 H23C 109.5 . .
N31B O31 N31A 109.7(10) . .
O32A N31A O33A 115.1(11) . .
O32A N31A O31 129.5(10) . .
O33A N31A O31 114.8(10) . .
O32B N31B O31 130.7(14) . .
O32B N31B O33B 115.7(14) . .
O31 N31B O33B 113.6(13) . .
C43 O43 H43 109.5 . .
O43 C43 H43A 109.5 . .
O43 C43 H43B 109.5 . .
H43A C43 H43B 109.5 . .
O43 C43 H43C 109.5 . .
H43A C43 H43C 109.5 . .
H43B C43 H43C 109.5 . .

loop_
_geom_bond_atom_site_label_1
_geom_bond_atom_site_label_2
_geom_bond_distance
_geom_bond_site_symmetry_2
Y1 O8 2.199(4) .
Y1 O10 2.263(3) .
Y1 O2 2.293(4) .
Y1 O14 2.408(3) .
Y1 O4 2.425(3) .
Y1 O7 2.449(4) .
Y1 O16 2.456(4) .
Y1 O15 2.463(4) .
Y2 O11 2.239(4) .
Y2 O18 2.298(4) .
Y2 O15 2.323(4) .
Y2 O25 2.400(4) .
Y2 O23 2.451(5) .
Y2 O20 2.458(4) .
Y2 O22 2.468(4) .
Y2 O19 2.504(4) .
Y2 O7 2.520(4) .
Co1 O5 1.997(4) 2_666
Co1 O13 2.047(4) .
Co1 O8 2.094(3) .
Co1 O1 2.121(4) .
Co1 O4 2.159(4) .
Co1 O1 2.227(3) 2_666
Co2 O5 1.886(3) .
Co2 O2 1.902(3) .
Co2 O1 1.908(4) .
Co2 O4 1.910(4) .
Co2 N2 1.946(5) .
Co2 N1 1.948(4) .
Co3 O10 1.889(4) .
Co3 O11 1.890(4) .
Co3 O7 1.913(3) .
Co3 O17 1.920(4) .
Co3 N3 1.928(5) .
Co3 N4 1.938(4) .
N1 C1 1.503(7) .
N1 H11 0.9200 .
N1 H12 0.9200 .
C1 C3 1.522(8) .
C1 C4 1.526(8) .
C1 C2 1.545(8) .
C2 O1 1.447(6) .
C2 H2C 0.9900 .
C2 H2D 0.9900 .
O1 Co1 2.227(3) 2_666
C3 O2 1.425(7) .
C3 H3C 0.9900 .
C3 H3D 0.9900 .
C4 O3 1.386(7) .
C4 H4C 0.9900 .
C4 H4D 0.9900 .
O3 H3 0.8400 .
N2 C5 1.508(7) .
N2 H21 0.9200 .
N2 H22 0.9200 .
C5 C7 1.520(8) .
C5 C8 1.529(9) .
C5 C6 1.547(8) .
C6 O4 1.427(7) .
C6 H6A 0.9900 .
C6 H6B 0.9900 .
C7 O5 1.421(7) .
C7 H7A 0.9900 .
C7 H7B 0.9900 .
O5 Co1 1.997(4) 2_666
C8 O6 1.419(8) .
C8 H8A 0.9900 .
C8 H8B 0.9900 .
O6 H6 0.8400 .
N3 C9 1.504(7) .
N3 H31 0.9200 .
N3 H32 0.9200 .
C9 C12 1.528(7) .
C9 C11 1.534(8) .
C9 C10 1.544(8) .
C10 O7 1.430(7) .
C10 H10A 0.9900 .
C10 H10B 0.9900 .
C11 O8 1.408(7) .
C11 H11A 0.9900 .
C11 H11B 0.9900 .
C12 O9 1.4208 .
C12 H12A 0.9900 .
C12 H12B 0.9900 .
O9 H9 0.8400 .
N4 C13 1.490(8) .
N4 H41 0.9200 .
N4 H42 0.9200 .
C13 C15 1.524(9) .
C13 C14 1.528(7) .
C13 C16 1.535(7) .
C14 O10 1.429(6) .
C14 H14A 0.9900 .
C14 H14B 0.9900 .
C15 O11 1.417(6) .
C15 H15A 0.9900 .
C15 H15B 0.9900 .
C16 O12 1.413(8) .
C16 H16A 0.9900 .
C16 H16B 0.9900 .
O12 H121 0.8400 .
O13 C17 1.246(7) .
O14 C17 1.293(6) .
C17 C18 1.505(8) .
C18 H18A 0.9800 .
C18 H18B 0.9800 .
C18 H18C 0.9800 .
O15 C19 1.291(7) .
O16 C19 1.249(7) .
C19 C20 1.490(10) .
C20 H20A 0.9800 .
C20 H20B 0.9800 .
C20 H20C 0.9800 .
O17 C21 1.272(7) .
O18 C21 1.255(7) .
C21 C22 1.509(8) .
C22 H22A 0.9800 .
C22 H22B 0.9800 .
C22 H22C 0.9800 .
N5 O21 1.234(7) .
N5 O19 1.263(6) .
N5 O20 1.267(7) .
N6 O24 1.229(8) .
N6 O22 1.254(8) .
N6 O23 1.275(8) .
O25 C23 1.414(8) .
O25 H25 0.86(4) .
C23 H23A 0.9800 .
C23 H23B 0.9800 .
C23 H23C 0.9800 .
O31 N31B 1.313(16) .
O31 N31A 1.413(11) .
N31A O32A 1.300(13) .
N31A O33A 1.357(15) .
N31B O32B 1.290(17) .
N31B O33B 1.411(19) .
O41A C41A 1.522(19) .
O42A C42A 1.483(16) .
O43 C43 1.433(13) .
O43 H43 0.8400 .
C43 H43A 0.9800 .
C43 H43B 0.9800 .
C43 H43C 0.9800 .
O44X C44X 1.422(16) .
O45A C45A 1.473(17) .

loop_
_geom_hbond_atom_site_label_D
_geom_hbond_atom_site_label_H
_geom_hbond_atom_site_label_A
_geom_hbond_distance_DH
_geom_hbond_distance_HA
_geom_hbond_distance_DA
_geom_hbond_angle_DHA
_geom_hbond_site_symmetry_A
N1 H11 O13 0.92 2.33 3.118(6) 144.0 2_666
N1 H12 O34A 0.92 2.03 2.946(13) 177.1 2_656
N1 H12 O32B 0.92 2.28 3.122(12) 151.2 2_656
O3 H3 O43 0.84 1.96 2.781(13) 165.8 1_554
N2 H21 O16 0.92 2.13 2.939(6) 145.6 .
N2 H22 O41A 0.92 2.18 2.993(16) 146.2 2_656
N2 H22 O41B 0.92 2.19 3.07(2) 158.8 2_656
O6 H6 O41A 0.84 1.87 2.708(15) 171.1 2_656
O6 H6 O47B 0.84 2.42 3.22(3) 159.6 2_656
N3 H31 O34B 0.92 2.44 3.20(2) 139.1 .
N3 H32 O6 0.92 2.05 2.925(6) 159.3 1_455
O9 H9 O34B 0.84 2.16 2.652(19) 117.6 2_566
N4 H41 O20 0.92 2.48 3.281(6) 146.3 2_557
N4 H41 O21 0.92 2.50 3.389(7) 161.6 2_557
N4 H42 O31 0.92 2.29 3.165(8) 159.7 .
O12 H121 O32B 0.84 2.58 3.119(14) 122.8 .
O25 H25 O14 0.86(4) 1.94(4) 2.753(5) 157(6) .
O43 H43 O44X 0.84 2.03 2.86(2) 167.9 .
